data_7237168
loop_
_publ_author_name
'Szimhardt, Norbert'
'Wurzenberger, Maximilian H. H.'
'Zeisel, Lukas'
'Gruhne, Michael S.'
'Lommel, Marcus'
'Stierstorfer, J\"org'

_publ_section_title
;
 Maximization of the energy capability level in transition metal complexes
 through application of 1-amino- and 2-amino-5H-tetrazole ligands
;
_journal_issue 33
_journal_name_full 'Journal of Materials Chemistry A'
_journal_page_first 16257
_journal_paper_doi 10.1039/C8TA06326E
_journal_volume 6
_journal_year 2018
_chemical_formula_moiety 'C6 H18 Cu N30, 2(Cl O4)'
_chemical_formula_sum 'C6 H18 Cl2 Cu N30 O8'
_chemical_formula_weight 772.94
_chemical_name_common 'hexakis(1-aminotetrazolyl)copper(II) perchlorate'
_chemical_name_systematic
;
hexakis(1-aminotetrazolyl)copper(II) perchlorate
;
_space_group_IT_number 147
_space_group_name_Hall '-P 3'
_space_group_name_H-M_alt 'P -3'
_symmetry_cell_setting trigonal
_symmetry_Int_Tables_number 147
_symmetry_space_group_name_Hall '-P 3'
_symmetry_space_group_name_H-M 'P -3'
_atom_sites_solution_hydrogens mixed
_audit_creation_date
;
'Thu Nov 10 12:30:09 2016'
;
_audit_creation_method SHELXL-2013
_audit_update_record
;
2018-04-04 deposited with the CCDC.
2018-08-03 downloaded from the CCDC.
;
_cell_angle_alpha 90
_cell_angle_beta 90
_cell_angle_gamma 120
_cell_formula_units_Z 4
_cell_length_a 21.8207(4)
_cell_length_b 21.8207(4)
_cell_length_c 6.9043(3)
_cell_measurement_reflns_used 2820
_cell_measurement_temperature 173
_cell_measurement_theta_max 31.7770
_cell_measurement_theta_min 4.3370
_cell_volume 2847.00(14)
_computing_cell_refinement
;
CrysAlisPro, Agilent Technologies,
Version 1.171.37.33 (release 27-03-2014 CrysAlis171 .NET)
(compiled Mar 27 2014,17:12:48)
;
_computing_data_collection
;
CrysAlisPro, Agilent Technologies,
Version 1.171.37.33 (release 27-03-2014 CrysAlis171 .NET)
(compiled Mar 27 2014,17:12:48)
;
_computing_data_reduction
;
CrysAlisPro, Agilent Technologies,
Version 1.171.37.33 (release 27-03-2014 CrysAlis171 .NET)
(compiled Mar 27 2014,17:12:48)
;
_computing_structure_refinement 'SHELXL-2013 (Sheldrick, 2013)'
_diffrn_ambient_temperature 173
_diffrn_detector 'CCD plate'
_diffrn_detector_area_resol_mean 15.9809
_diffrn_detector_type Sapphire3
_diffrn_measured_fraction_theta_full 0.994
_diffrn_measured_fraction_theta_max 0.995
_diffrn_measurement_details
;
#__ type_ start__ end____ width___ exp.time_
  1 omega   -1.00  103.00   1.0000   10.0000
omega____ theta____ kappa____ phi______ frames
    -       32.0000   79.0000    0.0000 104

#__ type_ start__ end____ width___ exp.time_
  2 omega   -1.00  103.00   1.0000   10.0000
omega____ theta____ kappa____ phi______ frames
    -       32.0000   79.0000  120.0000 104

#__ type_ start__ end____ width___ exp.time_
  3 omega  -65.00   39.00   1.0000   10.0000
omega____ theta____ kappa____ phi______ frames
    -      -32.0000   80.0000  250.0000 104

;
_diffrn_measurement_device 'four-circle diffractometer'
_diffrn_measurement_device_type 'Xcalibur, Sapphire3'
_diffrn_measurement_method '\w scans'
_diffrn_orient_matrix_UB_11 -0.0294083000
_diffrn_orient_matrix_UB_12 0.0023889000
_diffrn_orient_matrix_UB_13 -0.0340592000
_diffrn_orient_matrix_UB_21 -0.0210826000
_diffrn_orient_matrix_UB_22 -0.0374278000
_diffrn_orient_matrix_UB_23 0.0017846000
_diffrn_orient_matrix_UB_31 -0.0099590000
_diffrn_orient_matrix_UB_32 0.0015310000
_diffrn_orient_matrix_UB_33 0.0968776000
_diffrn_radiation_monochromator graphite
_diffrn_radiation_probe x-ray
_diffrn_radiation_type MoK\a
_diffrn_radiation_wavelength 0.71073
_diffrn_reflns_av_R_equivalents 0.0349
_diffrn_reflns_av_sigmaI/netI 0.0714
_diffrn_reflns_av_unetI/netI 0.0329
_diffrn_reflns_Laue_measured_fraction_full 0.994
_diffrn_reflns_Laue_measured_fraction_max 0.995
_diffrn_reflns_limit_h_max 27
_diffrn_reflns_limit_h_min -25
_diffrn_reflns_limit_k_max 27
_diffrn_reflns_limit_k_min -27
_diffrn_reflns_limit_l_max 8
_diffrn_reflns_limit_l_min -8
_diffrn_reflns_number 15966
_diffrn_reflns_point_group_measured_fraction_full 0.994
_diffrn_reflns_point_group_measured_fraction_max 0.995
_diffrn_reflns_theta_full 25.242
_diffrn_reflns_theta_max 26.996
_diffrn_reflns_theta_min 4.314
_diffrn_source 'Enhance (Mo) X-ray Source'
_exptl_absorpt_coefficient_mu 1.049
_exptl_absorpt_correction_T_max 1.00000
_exptl_absorpt_correction_T_min 0.82269
_exptl_absorpt_correction_type multi-scan
_exptl_absorpt_process_details
;
CrysAlisPro, Agilent Technologies,
Version 1.171.37.33 (release 27-03-2014 CrysAlis171 .NET)
(compiled Mar 27 2014,17:12:48)
Empirical absorption correction using spherical harmonics,
 implemented in SCALE3 ABSPACK scaling algorithm.
;
_exptl_crystal_colour blue
_exptl_crystal_density_diffrn 1.803
_exptl_crystal_description block
_exptl_crystal_F_000 1564
_exptl_crystal_size_max 0.280
_exptl_crystal_size_mid 0.200
_exptl_crystal_size_min 0.140
_refine_diff_density_max 1.471
_refine_diff_density_min -1.013
_refine_diff_density_rms 0.093
_refine_ls_extinction_method none
_refine_ls_goodness_of_fit_ref 1.042
_refine_ls_hydrogen_treatment mixed
_refine_ls_matrix_type full
_refine_ls_number_parameters 347
_refine_ls_number_reflns 4111
_refine_ls_number_restraints 4
_refine_ls_restrained_S_all 1.042
_refine_ls_R_factor_all 0.0931
_refine_ls_R_factor_gt 0.0628
_refine_ls_shift/su_max 0.002
_refine_ls_shift/su_mean 0.000
_refine_ls_structure_factor_coef Fsqd
_refine_ls_weighting_details 'w=1/[\s^2^(Fo^2^)+(0.0838P)^2^+6.0145P] where P=(Fo^2^+2Fc^2^)/3'
_refine_ls_weighting_scheme calc
_refine_ls_wR_factor_gt 0.1674
_refine_ls_wR_factor_ref 0.1925
_reflns_Friedel_coverage 0.000
_reflns_number_gt 2713
_reflns_number_total 4111
_reflns_threshold_expression 'I > 2\s(I)'
_cod_data_source_file c8ta06326e2.cif
_cod_data_source_block lx540
_cod_original_cell_volume 2847.00(19)
_cod_database_code 7237168
_shelx_space_group_comment
;
The symmetry employed for this shelxl refinement is uniquely defined
by the following loop, which should always be used as a source of
symmetry information in preference to the above space-group names.
They are only intended as comments.
;
_shelx_estimated_absorpt_t_min 0.758
_shelx_estimated_absorpt_t_max 0.867
_shelxl_version_number 2013-4

loop_
_space_group_symop_operation_xyz
'x, y, z'
'-y, x-y, z'
'-x+y, -x, z'
'-x, -y, -z'
'y, -x+y, -z'
'x-y, x, -z'

loop_
_atom_site_label
_atom_site_type_symbol
_atom_site_fract_x
_atom_site_fract_y
_atom_site_fract_z
_atom_site_U_iso_or_equiv
_atom_site_adp_type
_atom_site_occupancy
_atom_site_site_symmetry_order
_atom_site_calc_flag
_atom_site_refinement_flags_posn
_atom_site_refinement_flags_adp
_atom_site_refinement_flags_occupancy
_atom_site_disorder_assembly
_atom_site_disorder_group
Cu1 Cu 0.0000 0.0000 0.0000 0.0213(3) Uani 1 6 d S T P . .
N1 N 0.08625(18) 0.07395(18) 0.1722(5) 0.0335(7) Uani 1 1 d . . . . .
N2 N 0.0818(2) 0.1239(2) 0.2800(6) 0.0513(10) Uani 1 1 d . . . . .
N3 N 0.1402(2) 0.1620(2) 0.3730(7) 0.0576(11) Uani 1 1 d . . . . .
N4 N 0.18336(18) 0.13688(18) 0.3267(5) 0.0362(8) Uani 1 1 d . . . . .
N5 N 0.2507(2) 0.1630(2) 0.4045(7) 0.0526(11) Uani 1 1 d D . . . .
C1 C 0.1493(2) 0.0832(2) 0.2062(6) 0.0367(9) Uani 1 1 d . . . . .
H1 H 0.1674 0.0562 0.1538 0.044 Uiso 1 1 calc R U . . .
Cu2 Cu 0.0000 0.5000 0.0000 0.0260(2) Uani 1 2 d S . P . .
N6 N -0.03910(17) 0.40035(18) 0.1940(5) 0.0371(8) Uani 1 1 d . . . . .
N7 N -0.10118(18) 0.37345(19) 0.2918(6) 0.0434(9) Uani 1 1 d . . . . .
N8 N -0.11362(18) 0.3170(2) 0.3849(6) 0.0471(10) Uani 1 1 d . . . . .
N9 N -0.05915(18) 0.30695(18) 0.3481(6) 0.0396(9) Uani 1 1 d . . . . .
N10 N -0.0534(2) 0.2507(2) 0.4245(8) 0.0611(13) Uani 1 1 d D . . . .
N11 N 0.08899(16) 0.55438(17) 0.1648(5) 0.0305(7) Uani 1 1 d . . . . .
N12 N 0.11548(18) 0.51943(19) 0.2667(6) 0.0433(9) Uani 1 1 d . . . . .
N13 N 0.17438(19) 0.5642(2) 0.3469(6) 0.0460(10) Uani 1 1 d . . . . .
N14 N 0.18594(17) 0.62854(19) 0.2979(5) 0.0378(8) Uani 1 1 d . . . . .
N15 N 0.2459(2) 0.6909(2) 0.3522(8) 0.0726(15) Uani 1 1 d . . . . .
H15B H 0.2477 0.6901 0.4780 0.087 Uiso 1 1 d R U . . .
H15A H 0.2806 0.7013 0.2781 0.087 Uiso 1 1 d R U . . .
N16 N 0.05322(17) 0.46395(17) -0.1670(5) 0.0320(7) Uani 1 1 d . . . . .
N17 N 0.01954(19) 0.39763(19) -0.2448(6) 0.0460(10) Uani 1 1 d . . . . .
N18 N 0.0650(2) 0.3861(2) -0.3309(6) 0.0506(10) Uani 1 1 d . . . . .
N19 N 0.12821(19) 0.4451(2) -0.3127(5) 0.0384(8) Uani 1 1 d . . . . .
N20 N 0.1918(2) 0.4530(3) -0.3831(7) 0.0641(13) Uani 1 1 d . . . . .
H20B H 0.2055 0.4305 -0.2920 0.077 Uiso 1 1 d R U . . .
H20A H 0.1798 0.4305 -0.4999 0.077 Uiso 1 1 d R U . . .
C2 C -0.0145(2) 0.3577(2) 0.2332(7) 0.0427(11) Uani 1 1 d . . . . .
H2 H 0.0277 0.3626 0.1869 0.051 Uiso 1 1 calc R U . . .
C3 C 0.1338(2) 0.6224(2) 0.1877(6) 0.0358(9) Uani 1 1 d . . . . .
H3 H 0.1295 0.6593 0.1357 0.043 Uiso 1 1 calc R U . . .
C4 C 0.1204(2) 0.4924(2) -0.2133(6) 0.0344(9) Uani 1 1 d . . . . .
H4 H 0.1561 0.5379 -0.1816 0.041 Uiso 1 1 calc R U . . .
Cl1 Cl 0.17268(9) 0.34710(12) 0.0908(2) 0.0785(5) Uani 1 1 d . . . . .
Cl2 Cl 0.6667 0.3333 0.1179(3) 0.0401(4) Uani 1 3 d S T P . .
O1 O 0.6208(7) 0.3545(9) 0.0396(18) 0.113(6) Uani 0.70(2) 1 d . . P A 1
O2 O 0.6667 0.3333 0.3189(17) 0.130(8) Uani 0.70(2) 3 d S T P A 1
O2A O 0.6463(11) 0.3827(9) 0.167(5) 0.105(11) Uani 0.30(2) 1 d . . P A 2
O1A O 0.6667 0.3333 -0.076(6) 0.17(2) Uani 0.30(2) 3 d S T P A 2
O4 O 0.1670(8) 0.3560(5) 0.2776(11) 0.164(8) Uani 0.629(12) 1 d . . P B 1
O5 O 0.2237(5) 0.3976(11) -0.020(2) 0.183(10) Uani 0.629(12) 1 d . . P B 1
O7 O 0.1091(8) 0.3238(11) 0.000(2) 0.177(8) Uani 0.629(12) 1 d . . P B 1
O8 O 0.1901(7) 0.2918(11) 0.048(2) 0.214(9) Uani 0.629(12) 1 d . . P B 1
O5A O 0.2359(7) 0.3540(6) 0.167(3) 0.090(6) Uani 0.371(12) 1 d . . P B 2
O8A O 0.1131(9) 0.2845(13) 0.127(4) 0.172(13) Uani 0.371(12) 1 d . . P B 2
O7A O 0.173(2) 0.4175(16) 0.079(4) 0.245(18) Uani 0.371(12) 1 d . . P B 2
O4A O 0.172(2) 0.3406(19) -0.086(3) 0.188(17) Uani 0.371(12) 1 d . . P B 2
H5A H 0.278(6) 0.209(2) 0.370(18) 0.226 Uiso 1 1 d D U . . .
H5B H 0.243(6) 0.169(7) 0.529(6) 0.226 Uiso 1 1 d D U . . .
H10A H -0.083(5) 0.212(4) 0.358(16) 0.226 Uiso 1 1 d D U . . .
H10B H -0.071(7) 0.241(7) 0.546(7) 0.226 Uiso 1 1 d D U . . .

loop_
_atom_site_aniso_label
_atom_site_aniso_U_11
_atom_site_aniso_U_22
_atom_site_aniso_U_33
_atom_site_aniso_U_23
_atom_site_aniso_U_13
_atom_site_aniso_U_12
Cu1 0.0198(3) 0.0198(3) 0.0242(5) 0.000 0.000 0.00989(17)
N1 0.0409(19) 0.0382(19) 0.0301(17) 0.0041(14) 0.0052(14) 0.0263(16)
N2 0.046(2) 0.049(2) 0.069(3) -0.018(2) -0.005(2) 0.031(2)
N3 0.050(2) 0.052(2) 0.080(3) -0.019(2) -0.003(2) 0.033(2)
N4 0.0341(18) 0.0312(18) 0.046(2) 0.0086(15) 0.0066(15) 0.0185(15)
N5 0.034(2) 0.039(2) 0.085(3) 0.000(2) -0.004(2) 0.0181(18)
C1 0.042(2) 0.036(2) 0.042(2) 0.0016(18) 0.0052(19) 0.026(2)
Cu2 0.0167(3) 0.0231(3) 0.0385(4) -0.0074(3) -0.0014(2) 0.0102(3)
N6 0.0254(17) 0.0347(18) 0.052(2) -0.0045(16) 0.0011(15) 0.0156(15)
N7 0.0287(18) 0.038(2) 0.065(3) -0.0006(18) 0.0038(17) 0.0176(16)
N8 0.0284(18) 0.038(2) 0.075(3) 0.0069(19) 0.0073(18) 0.0173(16)
N9 0.0252(17) 0.0269(17) 0.066(2) -0.0024(16) -0.0013(16) 0.0122(15)
N10 0.045(2) 0.035(2) 0.109(4) 0.011(2) 0.002(2) 0.024(2)
N11 0.0224(15) 0.0289(16) 0.0423(19) -0.0064(14) -0.0011(14) 0.0143(14)
N12 0.0303(18) 0.0340(19) 0.066(3) -0.0057(18) -0.0123(17) 0.0163(16)
N13 0.0325(19) 0.043(2) 0.064(3) -0.0116(19) -0.0123(18) 0.0204(17)
N14 0.0207(16) 0.0350(19) 0.049(2) -0.0125(16) 0.0006(15) 0.0070(14)
N15 0.036(2) 0.062(3) 0.080(3) -0.027(3) -0.010(2) -0.006(2)
N16 0.0256(16) 0.0301(17) 0.0412(19) -0.0078(14) -0.0031(14) 0.0147(14)
N17 0.0324(19) 0.0342(19) 0.069(3) -0.0200(18) -0.0032(18) 0.0150(16)
N18 0.045(2) 0.047(2) 0.066(3) -0.018(2) -0.0017(19) 0.029(2)
N19 0.0355(19) 0.046(2) 0.043(2) 0.0038(16) 0.0082(15) 0.0272(17)
N20 0.061(3) 0.092(4) 0.066(3) 0.020(3) 0.028(2) 0.059(3)
C2 0.026(2) 0.037(2) 0.066(3) -0.001(2) 0.005(2) 0.0163(18)
C3 0.028(2) 0.028(2) 0.047(2) -0.0059(18) -0.0024(17) 0.0105(17)
C4 0.0259(19) 0.034(2) 0.043(2) -0.0005(18) 0.0022(17) 0.0153(17)
Cl1 0.0709(11) 0.1227(15) 0.0449(8) 0.0055(8) -0.0006(7) 0.0506(11)
Cl2 0.0380(6) 0.0380(6) 0.0442(10) 0.000 0.000 0.0190(3)
O1 0.119(8) 0.161(13) 0.118(9) 0.045(8) 0.018(6) 0.113(9)
O2 0.170(12) 0.170(12) 0.050(7) 0.000 0.000 0.085(6)
O2A 0.085(13) 0.072(11) 0.18(3) -0.053(13) -0.015(14) 0.055(10)
O1A 0.21(4) 0.21(4) 0.08(3) 0.000 0.000 0.106(19)
O4 0.289(18) 0.070(5) 0.032(4) -0.005(4) 0.001(6) 0.014(7)
O5 0.066(6) 0.29(2) 0.090(8) 0.096(11) 0.011(5) 0.014(8)
O7 0.128(10) 0.32(2) 0.101(9) -0.076(12) -0.054(8) 0.125(13)
O8 0.090(8) 0.30(2) 0.183(14) 0.115(15) -0.006(9) 0.044(12)
O5A 0.054(7) 0.055(7) 0.157(15) 0.004(8) -0.039(8) 0.026(6)
O8A 0.052(9) 0.23(3) 0.165(19) 0.118(19) 0.027(10) 0.019(11)
O7A 0.53(5) 0.23(3) 0.17(2) -0.034(19) -0.08(3) 0.33(3)
O4A 0.31(4) 0.31(4) 0.057(11) -0.031(15) -0.012(16) 0.24(4)

loop_
_atom_type_symbol
_atom_type_description
_atom_type_scat_dispersion_real
_atom_type_scat_dispersion_imag
_atom_type_scat_source
C C 0.0033 0.0016 'International Tables Vol C Tables 4.2.6.8 and 6.1.1.4'
Cl Cl 0.1484 0.1585 'International Tables Vol C Tables 4.2.6.8 and 6.1.1.4'
Cu Cu 0.3201 1.2651 'International Tables Vol C Tables 4.2.6.8 and 6.1.1.4'
N N 0.0061 0.0033 'International Tables Vol C Tables 4.2.6.8 and 6.1.1.4'
O O 0.0106 0.0060 'International Tables Vol C Tables 4.2.6.8 and 6.1.1.4'
H H 0.0000 0.0000 'International Tables Vol C Tables 4.2.6.8 and 6.1.1.4'

loop_
_geom_angle_atom_site_label_1
_geom_angle_atom_site_label_2
_geom_angle_atom_site_label_3
_geom_angle
_geom_angle_site_symmetry_1
_geom_angle_site_symmetry_3
N1 Cu1 N1 91.79(12) 4 6
N1 Cu1 N1 88.21(12) 4 3
N1 Cu1 N1 180.0(2) 6 3
N1 Cu1 N1 88.21(12) 4 2
N1 Cu1 N1 88.21(12) 6 2
N1 Cu1 N1 91.79(12) 3 2
N1 Cu1 N1 91.79(12) 4 5
N1 Cu1 N1 91.79(12) 6 5
N1 Cu1 N1 88.21(12) 3 5
N1 Cu1 N1 180.00(16) 2 5
N1 Cu1 N1 180.0 4 .
N1 Cu1 N1 88.21(12) 6 .
N1 Cu1 N1 91.79(12) 3 .
N1 Cu1 N1 91.79(12) 2 .
N1 Cu1 N1 88.21(12) 5 .
C1 N1 N2 105.6(3) . .
C1 N1 Cu1 132.9(3) . .
N2 N1 Cu1 121.5(3) . .
N3 N2 N1 110.1(3) . .
N2 N3 N4 106.6(4) . .
C1 N4 N3 108.3(4) . .
C1 N4 N5 128.1(4) . .
N3 N4 N5 123.6(4) . .
N4 N5 H5A 110(8) . .
N4 N5 H5B 101(8) . .
H5A N5 H5B 99(10) . .
N1 C1 N4 109.4(4) . .
N1 C1 H1 125.3 . .
N4 C1 H1 125.3 . .
N11 Cu2 N11 180.0 . 4_565
N11 Cu2 N16 91.15(12) . 4_565
N11 Cu2 N16 88.84(12) 4_565 4_565
N11 Cu2 N16 88.84(12) . .
N11 Cu2 N16 91.16(12) 4_565 .
N16 Cu2 N16 180.0 4_565 .
N11 Cu2 N6 88.85(13) . 4_565
N11 Cu2 N6 91.15(13) 4_565 4_565
N16 Cu2 N6 88.76(13) 4_565 4_565
N16 Cu2 N6 91.24(13) . 4_565
N11 Cu2 N6 91.15(13) . .
N11 Cu2 N6 88.85(13) 4_565 .
N16 Cu2 N6 91.24(13) 4_565 .
N16 Cu2 N6 88.76(13) . .
N6 Cu2 N6 180.0 4_565 .
C2 N6 N7 105.3(4) . .
C2 N6 Cu2 133.9(3) . .
N7 N6 Cu2 120.8(3) . .
N8 N7 N6 110.4(3) . .
N7 N8 N9 106.4(3) . .
C2 N9 N8 108.8(4) . .
C2 N9 N10 127.9(4) . .
N8 N9 N10 123.4(4) . .
N9 N10 H10A 107(8) . .
N9 N10 H10B 111(8) . .
H10A N10 H10B 103(10) . .
C3 N11 N12 106.6(3) . .
C3 N11 Cu2 132.6(3) . .
N12 N11 Cu2 120.6(2) . .
N13 N12 N11 109.8(3) . .
N12 N13 N14 106.3(3) . .
C3 N14 N13 109.8(3) . .
C3 N14 N15 126.8(4) . .
N13 N14 N15 123.4(4) . .
N14 N15 H15B 106.3 . .
N14 N15 H15A 112.3 . .
H15B N15 H15A 124.6 . .
C4 N16 N17 106.7(3) . .
C4 N16 Cu2 131.8(3) . .
N17 N16 Cu2 121.3(2) . .
N18 N17 N16 109.3(3) . .
N17 N18 N19 107.0(3) . .
C4 N19 N18 109.1(3) . .
C4 N19 N20 126.4(4) . .
N18 N19 N20 124.5(4) . .
N19 N20 H20B 105.2 . .
N19 N20 H20A 104.1 . .
H20B N20 H20A 113.1 . .
N9 C2 N6 109.2(4) . .
N9 C2 H2 125.4 . .
N6 C2 H2 125.4 . .
N11 C3 N14 107.5(4) . .
N11 C3 H3 126.2 . .
N14 C3 H3 126.2 . .
N16 C4 N19 107.8(4) . .
N16 C4 H4 126.1 . .
N19 C4 H4 126.1 . .
O4 Cl1 O5 122.4(10) . .
O4A Cl1 O8A 96(2) . .
O4 Cl1 O7 110.6(9) . .
O5 Cl1 O7 108.2(10) . .
O4A Cl1 O5A 110.0(18) . .
O8A Cl1 O5A 115.6(10) . .
O4 Cl1 O8 113.6(9) . .
O5 Cl1 O8 96.4(12) . .
O7 Cl1 O8 103.5(9) . .
O4A Cl1 O7A 93.1(15) . .
O8A Cl1 O7A 123.0(19) . .
O5A Cl1 O7A 113.2(16) . .
O1A Cl2 O2A 104.1(16) . 3_665
O1A Cl2 O2A 104.1(16) . 2_655
O2A Cl2 O2A 114.2(12) 3_665 2_655
O1A Cl2 O2A 104.1(16) . .
O2A Cl2 O2A 114.2(12) 3_665 .
O2A Cl2 O2A 114.2(12) 2_655 .
O2 Cl2 O1 112.7(5) . 2_655
O2 Cl2 O1 112.7(5) . 3_665
O1 Cl2 O1 106.1(6) 2_655 3_665
O2 Cl2 O1 112.7(5) . .
O1 Cl2 O1 106.1(6) 2_655 .
O1 Cl2 O1 106.1(6) 3_665 .

loop_
_geom_bond_atom_site_label_1
_geom_bond_atom_site_label_2
_geom_bond_distance
_geom_bond_site_symmetry_2
Cu1 N1 2.126(3) 4
Cu1 N1 2.126(3) 6
Cu1 N1 2.126(3) 3
Cu1 N1 2.126(3) 2
Cu1 N1 2.126(3) 5
Cu1 N1 2.127(3) .
N1 C1 1.309(5) .
N1 N2 1.363(5) .
N2 N3 1.292(5) .
N3 N4 1.344(5) .
N4 C1 1.320(5) .
N4 N5 1.392(5) .
N5 H5A 0.899(10) .
N5 H5B 0.899(10) .
C1 H1 0.9300 .
Cu2 N11 2.042(3) .
Cu2 N11 2.042(3) 4_565
Cu2 N16 2.052(3) 4_565
Cu2 N16 2.052(3) .
Cu2 N6 2.323(4) 4_565
Cu2 N6 2.323(4) .
N6 C2 1.314(5) .
N6 N7 1.357(5) .
N7 N8 1.292(5) .
N8 N9 1.337(5) .
N9 C2 1.313(6) .
N9 N10 1.398(5) .
N10 H10A 0.898(10) .
N10 H10B 0.899(10) .
N11 C3 1.316(5) .
N11 N12 1.361(5) .
N12 N13 1.287(5) .
N13 N14 1.339(5) .
N14 C3 1.318(5) .
N14 N15 1.387(5) .
N15 H15B 0.8699 .
N15 H15A 0.8448 .
N16 C4 1.314(5) .
N16 N17 1.364(4) .
N17 N18 1.285(5) .
N18 N19 1.341(5) .
N19 C4 1.320(5) .
N19 N20 1.396(5) .
N20 H20B 0.9353 .
N20 H20A 0.9119 .
C2 H2 0.9300 .
C3 H3 0.9300 .
C4 H4 0.9300 .
Cl1 O4A 1.23(2) .
Cl1 O4 1.319(8) .
Cl1 O5 1.347(10) .
Cl1 O8A 1.356(17) .
Cl1 O7 1.368(11) .
Cl1 O5A 1.411(11) .
Cl1 O8 1.47(2) .
Cl1 O7A 1.531(16) .
Cl2 O1A 1.34(4) .
Cl2 O2 1.387(12) .
Cl2 O2A 1.397(15) 3_665
Cl2 O2A 1.397(15) 2_655
Cl2 O2A 1.397(15) .
Cl2 O1 1.404(7) 2_655
Cl2 O1 1.404(7) 3_665
Cl2 O1 1.404(7) .

loop_
_geom_torsion_atom_site_label_1
_geom_torsion_atom_site_label_2
_geom_torsion_atom_site_label_3
_geom_torsion_atom_site_label_4
_geom_torsion
C1 N1 N2 N3 0.7(5)
Cu1 N1 N2 N3 179.4(3)
N1 N2 N3 N4 -0.2(5)
N2 N3 N4 C1 -0.4(5)
N2 N3 N4 N5 -177.6(4)
N2 N1 C1 N4 -1.0(5)
Cu1 N1 C1 N4 -179.4(3)
N3 N4 C1 N1 0.9(5)
N5 N4 C1 N1 177.9(4)
C2 N6 N7 N8 -0.3(5)
Cu2 N6 N7 N8 177.9(3)
N6 N7 N8 N9 0.1(5)
N7 N8 N9 C2 0.1(5)
N7 N8 N9 N10 179.8(4)
C3 N11 N12 N13 -0.6(5)
Cu2 N11 N12 N13 174.9(3)
N11 N12 N13 N14 0.4(5)
N12 N13 N14 C3 0.0(5)
N12 N13 N14 N15 -177.8(4)
C4 N16 N17 N18 1.4(5)
Cu2 N16 N17 N18 -175.5(3)
N16 N17 N18 N19 -1.1(5)
N17 N18 N19 C4 0.4(5)
N17 N18 N19 N20 178.3(4)
N8 N9 C2 N6 -0.3(5)
N10 N9 C2 N6 -179.9(4)
N7 N6 C2 N9 0.3(5)
Cu2 N6 C2 N9 -177.5(3)
N12 N11 C3 N14 0.6(4)
Cu2 N11 C3 N14 -174.2(3)
N13 N14 C3 N11 -0.4(5)
N15 N14 C3 N11 177.3(4)
N17 N16 C4 N19 -1.1(5)
Cu2 N16 C4 N19 175.3(3)
N18 N19 C4 N16 0.5(5)
N20 N19 C4 N16 -177.3(4)
